data_7032638
loop_
_publ_author_name
'Zhu, Hai-Bin'
'Wu, Yan-Fang'
'Zhao, Yue'
'Hu, Jun'

_publ_section_title
;
 Unprecedented metal-mediated in situ reactions of heterocyclic disulfide
 of di[4-(pyridin-2-yl)pyrimidinyl]disulfide.
;
_journal_issue 45
_journal_name_full 'Dalton transactions (Cambridge, England : 2003)'
_journal_page_first 17156
_journal_page_last 17162
_journal_paper_doi 10.1039/c4dt02322f
_journal_volume 43
_journal_year 2014
_chemical_formula_moiety 'C18 H12 Cl Co N6 O4 S4, 2(CH4O), H2O'
_chemical_formula_sum 'C20 H22 Cl Co N6 O7 S4'
_chemical_formula_weight 681.06
_chemical_name_systematic
; 
 ? 
;
_space_group_IT_number 87
_symmetry_cell_setting tetragonal
_symmetry_space_group_name_Hall '-I 4'
_symmetry_space_group_name_H-M 'I 4/m'
_atom_sites_solution_hydrogens geom
_atom_sites_solution_primary direct
_atom_sites_solution_secondary difmap
_audit_creation_method SHELXL-97
_cell_angle_alpha 90.00
_cell_angle_beta 90.00
_cell_angle_gamma 90.00
_cell_formula_units_Z 16
_cell_length_a 18.573(16)
_cell_length_b 18.573(16)
_cell_length_c 31.35(5)
_cell_measurement_reflns_used 6114
_cell_measurement_temperature 293(2)
_cell_measurement_theta_max 24.97
_cell_measurement_theta_min 2.53
_cell_volume 10814(2)
_computing_cell_refinement 'Bruker SAINT'
_computing_data_collection 'Bruker APEX2'
_computing_data_reduction 'Bruker SAINT'
_computing_molecular_graphics 'Bruker SHELXTL'
_computing_publication_material 'Bruker SHELXTL'
_computing_structure_refinement 'SHELXL-97 (Sheldrick, 2008)'
_computing_structure_solution 'SHELXS-97 (Sheldrick, 2008)'
_diffrn_ambient_temperature 293(2)
_diffrn_measured_fraction_theta_full 1.000
_diffrn_measured_fraction_theta_max 1.000
_diffrn_measurement_device_type 'Bruker APEX-II CCD'
_diffrn_measurement_method '\f and \w scans'
_diffrn_radiation_monochromator graphite
_diffrn_radiation_source 'fine-focus sealed tube'
_diffrn_radiation_type MoK\a
_diffrn_radiation_wavelength 0.71073
_diffrn_reflns_av_R_equivalents 0.0558
_diffrn_reflns_av_unetI/netI 0.0399
_diffrn_reflns_limit_h_max 15
_diffrn_reflns_limit_h_min -22
_diffrn_reflns_limit_k_max 21
_diffrn_reflns_limit_k_min -22
_diffrn_reflns_limit_l_max 37
_diffrn_reflns_limit_l_min -34
_diffrn_reflns_number 30193
_diffrn_reflns_theta_full 25.01
_diffrn_reflns_theta_max 25.01
_diffrn_reflns_theta_min 1.27
_exptl_absorpt_coefficient_mu 1.096
_exptl_absorpt_correction_T_max 0.7946
_exptl_absorpt_correction_T_min 0.7490
_exptl_absorpt_correction_type multi-scan
_exptl_absorpt_process_details sadabs
_exptl_crystal_colour black
_exptl_crystal_density_diffrn 1.673
_exptl_crystal_density_method 'not measured'
_exptl_crystal_description block
_exptl_crystal_F_000 5568
_exptl_crystal_size_max 0.28
_exptl_crystal_size_mid 0.25
_exptl_crystal_size_min 0.22
_platon_squeeze_details
;
In order to subtract the contribution from the disordered solvent molecules,
the SQUEEZE command was applied.
SQUEEZE removed eleven disordered H2O per formula unit. This valueis calculated
See ref. Bi, Y. F.; Wang, X. T.; Liao, W. P.; Wang, X. F.; Wang, X. W.;
Zhang, H. J.; Gao, S. J. Am. Chem. Soc. 2009, 131, 11650.
;
_refine_diff_density_max 2.016
_refine_diff_density_min -4.178
_refine_diff_density_rms 0.204
_refine_ls_extinction_method none
_refine_ls_goodness_of_fit_ref 1.187
_refine_ls_hydrogen_treatment constr
_refine_ls_matrix_type full
_refine_ls_number_parameters 265
_refine_ls_number_reflns 4884
_refine_ls_number_restraints 55
_refine_ls_restrained_S_all 1.288
_refine_ls_R_factor_all 0.1386
_refine_ls_R_factor_gt 0.1186
_refine_ls_shift/su_max 0.000
_refine_ls_shift/su_mean 0.000
_refine_ls_structure_factor_coef Fsqd
_refine_ls_weighting_details 'calc w=1/[\s^2^(Fo^2^)+(0.0000P)^2^+350.0000P] where P=(Fo^2^+2Fc^2^)/3'
_refine_ls_weighting_scheme calc
_refine_ls_wR_factor_gt 0.2553
_refine_ls_wR_factor_ref 0.2626
_reflns_number_gt 3475
_reflns_number_total 4884
_reflns_threshold_expression >2sigma(I)
_cod_data_source_file c4dt02322f2.cif
_cod_data_source_block 3
_cod_depositor_comments
;
The following automatic conversions were performed:

'_symmetry_cell_setting' value 'Tetragonal' changed to 'tetragonal'
according to
/usr/data/users/saulius/crontab/automatic-downloads/rss-feeds/RSC/lib/dictionaries/cif_core.dic
dictionary named 'cif_core.dic' version 2.4.2 from 2011-04-26.

Automatic conversion script
Id: cif_fix_values 2827 2014-09-09 07:05:25Z andrius 

 Adding full bibliography for 7032636--7032639.cif.
;
_cod_original_cell_volume 10814(22)
_cod_original_sg_symbol_H-M 'I4/m '
_cod_database_code 7032638

loop_
_symmetry_equiv_pos_as_xyz
'x, y, z'
'-y, x, z'
'-x, -y, z'
'y, -x, z'
'x+1/2, y+1/2, z+1/2'
'-y+1/2, x+1/2, z+1/2'
'-x+1/2, -y+1/2, z+1/2'
'y+1/2, -x+1/2, z+1/2'
'-x, -y, -z'
'y, -x, -z'
'x, y, -z'
'-y, x, -z'
'-x+1/2, -y+1/2, -z+1/2'
'y+1/2, -x+1/2, -z+1/2'
'x+1/2, y+1/2, -z+1/2'
'-y+1/2, x+1/2, -z+1/2'

loop_
_atom_site_label
_atom_site_type_symbol
_atom_site_fract_x
_atom_site_fract_y
_atom_site_fract_z
_atom_site_U_iso_or_equiv
_atom_site_adp_type
_atom_site_occupancy
_atom_site_symmetry_multiplicity
_atom_site_calc_flag
_atom_site_refinement_flags
Co1 Co 0.17794(3) 0.41779(3) 0.17216(2) 0.04211(16) Uani 1 1 d .
C1 C 0.1310(3) 0.5284(3) 0.10874(17) 0.0579(16) Uani 1 1 d .
H1 H 0.1050 0.4920 0.0954 0.069 Uiso 1 1 calc R
C2 C 0.1298(3) 0.5970(3) 0.09159(19) 0.0730(19) Uani 1 1 d .
H2 H 0.1024 0.6067 0.0674 0.088 Uiso 1 1 calc R
C3 C 0.1682(3) 0.6495(3) 0.1100(2) 0.077(2) Uani 1 1 d .
H3 H 0.1679 0.6956 0.0985 0.093 Uiso 1 1 calc R
C4 C 0.2072(3) 0.6355(3) 0.14520(19) 0.0631(17) Uani 1 1 d .
H4 H 0.2339 0.6718 0.1581 0.076 Uiso 1 1 calc R
C5 C 0.2074(2) 0.5658(2) 0.16222(16) 0.0497(14) Uani 1 1 d .
C6 C 0.2449(2) 0.5445(2) 0.19994(15) 0.0465(13) Uani 1 1 d .
C7 C 0.2857(3) 0.5862(3) 0.2262(2) 0.0680(18) Uani 1 1 d .
H7 H 0.2940 0.6344 0.2198 0.082 Uiso 1 1 calc R
C8 C 0.3136(3) 0.5567(3) 0.2616(2) 0.080(2) Uani 1 1 d .
H8 H 0.3431 0.5853 0.2786 0.096 Uiso 1 1 calc R
N1 N 0.3019(2) 0.4895(3) 0.27384(15) 0.0730(16) Uani 1 1 d .
C10 C 0.3262(2) 0.4161(3) 0.13295(18) 0.0564(16) Uani 1 1 d .
H10 H 0.3420 0.4420 0.1565 0.068 Uiso 1 1 calc R
C11 C 0.3742(3) 0.3998(3) 0.10148(19) 0.0700(18) Uani 1 1 d .
H11 H 0.4215 0.4161 0.1031 0.084 Uiso 1 1 calc R
C12 C 0.3525(3) 0.3594(4) 0.0676(2) 0.084(2) Uani 1 1 d .
H12 H 0.3847 0.3481 0.0460 0.100 Uiso 1 1 calc R
C13 C 0.2830(3) 0.3358(4) 0.0658(2) 0.079(2) Uani 1 1 d .
H13 H 0.2681 0.3061 0.0436 0.095 Uiso 1 1 calc R
C14 C 0.2348(3) 0.3565(3) 0.09729(17) 0.0558(15) Uani 1 1 d .
C15 C 0.1209(4) 0.2929(4) 0.0710(2) 0.100(2) Uani 1 1 d .
H15 H 0.1445 0.2734 0.0476 0.120 Uiso 1 1 calc R
C16 C 0.0502(4) 0.2786(4) 0.0775(3) 0.119(3) Uani 1 1 d .
H16 H 0.0261 0.2489 0.0584 0.143 Uiso 1 1 calc R
N4 N 0.0139(3) 0.3059(3) 0.1107(2) 0.102(2) Uani 1 1 d .
C51 C 0.1578(3) 0.3361(3) 0.09907(18) 0.0622(16) Uani 1 1 d .
Cl2 Cl 0.0000 0.0000 0.30248(12) 0.0851(11) Uani 1 4 d SD
C9 C 0.2622(3) 0.4490(3) 0.24724(18) 0.0571(15) Uani 1 1 d .
N2 N 0.23361(19) 0.47315(19) 0.21099(12) 0.0442(11) Uani 1 1 d .
N3 N 0.16808(19) 0.51299(18) 0.14355(12) 0.0441(11) Uani 1 1 d .
C17 C 0.0513(3) 0.3472(3) 0.13813(19) 0.0617(16) Uani 1 1 d .
N5 N 0.1224(2) 0.36358(19) 0.13339(14) 0.0511(12) Uani 1 1 d .
N6 N 0.2576(2) 0.3960(2) 0.13101(13) 0.0493(11) Uani 1 1 d .
Cl1 Cl 0.2341 0.1388 0.0000 0.126 Uani 1 2 d SD
O1 O 0.2298 0.1050 0.0344 0.123 Uani 1 1 d DU
O2 O 0.2830 0.1891 0.0000 0.129 Uani 1 2 d SDU
O3 O 0.1712 0.1785 0.0000 0.129 Uani 1 2 d SDU
O5 O 0.0443 0.0521 0.2951 0.124 Uani 0.75 1 d PD
O4 O 0.0000 0.0000 0.3463 0.172 Uani 1 4 d SD
S1 S 0.08047(7) 0.43977(7) 0.21148(5) 0.0602(4) Uani 1 1 d .
S2 S 0.00470(7) 0.37959(9) 0.18070(6) 0.0802(5) Uani 1 1 d .
S3 S 0.20392(8) 0.31707(7) 0.20799(5) 0.0672(4) Uani 1 1 d .
S4 S 0.24153(9) 0.36213(8) 0.26363(5) 0.0765(5) Uani 1 1 d .
Cl3 Cl 0.0000 0.5000 1.0000 0.126 Uani 1 4 d SD
O8 O 0.0757 0.5133 1.0000 0.129 Uani 1 2 d SDU
O6 O -0.0253 0.5383 1.0362 0.132 Uani 0.25 1 d PD
O7 O 0.0000 0.5000 0.9546 0.127 Uani 0.50 2 d SPDU

loop_
_atom_site_aniso_label
_atom_site_aniso_U_11
_atom_site_aniso_U_22
_atom_site_aniso_U_33
_atom_site_aniso_U_23
_atom_site_aniso_U_13
_atom_site_aniso_U_12
Co1 0.0355(3) 0.0335(3) 0.0573(3) -0.0029(3) 0.0072(3) 0.0009(2)
C1 0.053(3) 0.055(3) 0.066(3) -0.007(3) 0.001(3) 0.003(2)
C2 0.079(4) 0.073(3) 0.067(3) 0.013(3) -0.003(3) 0.024(3)
C3 0.088(4) 0.048(3) 0.095(4) 0.014(3) 0.005(4) 0.011(3)
C4 0.065(3) 0.041(2) 0.083(4) -0.001(3) 0.014(3) -0.005(2)
C5 0.041(2) 0.039(2) 0.069(3) -0.006(2) 0.012(2) 0.0037(19)
C6 0.041(2) 0.040(2) 0.058(3) -0.009(2) 0.005(2) 0.0027(19)
C7 0.053(3) 0.054(3) 0.097(4) -0.019(3) 0.000(3) -0.004(2)
C8 0.063(3) 0.086(4) 0.091(4) -0.027(3) -0.011(3) -0.002(3)
N1 0.062(3) 0.097(3) 0.060(3) -0.003(3) -0.009(2) 0.007(3)
C10 0.034(2) 0.056(3) 0.079(3) -0.007(3) 0.008(2) -0.006(2)
C11 0.053(3) 0.069(3) 0.088(4) 0.001(3) 0.019(3) 0.006(3)
C12 0.069(3) 0.097(4) 0.085(4) 0.004(4) 0.034(3) 0.013(3)
C13 0.076(4) 0.094(4) 0.068(4) -0.017(3) 0.009(3) 0.018(3)
C14 0.056(3) 0.053(3) 0.058(3) -0.009(2) 0.011(2) 0.005(2)
C15 0.074(4) 0.114(4) 0.113(4) -0.071(3) -0.002(4) 0.001(4)
C16 0.076(4) 0.127(5) 0.155(6) -0.086(4) -0.021(4) 0.005(4)
N4 0.052(3) 0.100(4) 0.153(5) -0.056(3) -0.005(3) -0.012(3)
C51 0.055(3) 0.064(3) 0.067(3) -0.021(3) 0.002(3) 0.004(3)
Cl2 0.0594(10) 0.0594(10) 0.136(3) 0.000 0.000 0.000
C9 0.046(2) 0.060(3) 0.066(3) -0.004(3) 0.013(2) 0.011(2)
N2 0.0377(18) 0.0452(19) 0.050(2) -0.0007(18) 0.0067(17) 0.0072(16)
N3 0.0448(19) 0.0356(18) 0.052(2) -0.0059(17) 0.0026(18) 0.0052(16)
C17 0.047(3) 0.047(3) 0.091(4) -0.022(3) 0.005(3) -0.005(2)
N5 0.047(2) 0.0365(19) 0.070(3) -0.0115(19) 0.007(2) -0.0004(16)
N6 0.046(2) 0.0406(19) 0.061(2) -0.0006(19) 0.0101(19) 0.0004(17)
Cl1 0.212 0.089 0.077 0.000 0.000 0.041
O1 0.203 0.096 0.069 0.000 0.000 0.041
O2 0.223 0.095 0.070 0.000 0.000 0.041
O3 0.213 0.096 0.078 0.000 0.000 0.041
O5 0.209 0.089 0.075 0.000 0.000 0.041
O4 0.221 0.221 0.075 0.000 0.000 0.000
S1 0.0425(6) 0.0622(7) 0.0759(8) -0.0120(7) 0.0153(6) 0.0025(6)
S2 0.0415(6) 0.0804(9) 0.1187(12) -0.0255(9) 0.0192(8) -0.0128(6)
S3 0.0679(8) 0.0421(6) 0.0917(10) 0.0137(7) 0.0160(8) 0.0054(6)
S4 0.0866(10) 0.0694(8) 0.0735(9) 0.0200(7) 0.0147(8) 0.0250(7)
Cl3 0.204 0.098 0.076 0.000 0.000 0.041
O8 0.211 0.096 0.081 0.000 0.000 0.041
O6 0.223 0.096 0.078 0.000 0.000 0.041
O7 0.213 0.094 0.073 0.000 0.000 0.041

loop_
_atom_type_symbol
_atom_type_description
_atom_type_scat_dispersion_real
_atom_type_scat_dispersion_imag
_atom_type_scat_source
C C 0.0033 0.0016 'International Tables Vol C Tables 4.2.6.8 and 6.1.1.4'
H H 0.0000 0.0000 'International Tables Vol C Tables 4.2.6.8 and 6.1.1.4'
Cl Cl 0.1484 0.1585 'International Tables Vol C Tables 4.2.6.8 and 6.1.1.4'
Co Co 0.3494 0.9721 'International Tables Vol C Tables 4.2.6.8 and 6.1.1.4'
N N 0.0061 0.0033 'International Tables Vol C Tables 4.2.6.8 and 6.1.1.4'
O O 0.0106 0.0060 'International Tables Vol C Tables 4.2.6.8 and 6.1.1.4'
S S 0.1246 0.1234 'International Tables Vol C Tables 4.2.6.8 and 6.1.1.4'

loop_
_geom_angle_atom_site_label_1
_geom_angle_atom_site_label_2
_geom_angle_atom_site_label_3
_geom_angle
_geom_angle_site_symmetry_1
_geom_angle_site_symmetry_3
N2 Co1 N5 179.52(17) . .
N2 Co1 N3 81.84(17) . .
N5 Co1 N3 97.68(17) . .
N2 Co1 N6 96.89(17) . .
N5 Co1 N6 83.15(18) . .
N3 Co1 N6 87.56(16) . .
N2 Co1 S1 89.34(14) . .
N5 Co1 S1 90.59(15) . .
N3 Co1 S1 90.68(12) . .
N6 Co1 S1 173.20(12) . .
N2 Co1 S3 90.77(14) . .
N5 Co1 S3 89.71(14) . .
N3 Co1 S3 171.75(12) . .
N6 Co1 S3 89.71(14) . .
S1 Co1 S3 92.91(8) . .
N3 C1 C2 121.9(5) . .
N3 C1 H1 119.0 . .
C2 C1 H1 119.0 . .
C3 C2 C1 119.6(6) . .
C3 C2 H2 120.2 . .
C1 C2 H2 120.2 . .
C4 C3 C2 120.0(5) . .
C4 C3 H3 120.0 . .
C2 C3 H3 120.0 . .
C3 C4 C5 119.5(5) . .
C3 C4 H4 120.2 . .
C5 C4 H4 120.2 . .
N3 C5 C4 120.2(5) . .
N3 C5 C6 114.8(4) . .
C4 C5 C6 124.9(4) . .
N2 C6 C7 118.5(5) . .
N2 C6 C5 113.4(4) . .
C7 C6 C5 127.9(5) . .
C8 C7 C6 118.9(5) . .
C8 C7 H7 120.6 . .
C6 C7 H7 120.6 . .
N1 C8 C7 124.2(6) . .
N1 C8 H8 117.9 . .
C7 C8 H8 117.9 . .
C8 N1 C9 116.0(5) . .
N6 C10 C11 122.1(5) . .
N6 C10 H10 118.9 . .
C11 C10 H10 118.9 . .
C12 C11 C10 119.4(5) . .
C12 C11 H11 120.3 . .
C10 C11 H11 120.3 . .
C11 C12 C13 119.5(6) . .
C11 C12 H12 120.2 . .
C13 C12 H12 120.2 . .
C12 C13 C14 119.3(6) . .
C12 C13 H13 120.3 . .
C14 C13 H13 120.3 . .
N6 C14 C13 120.3(5) . .
N6 C14 C51 114.2(4) . .
C13 C14 C51 125.4(5) . .
C51 C15 C16 120.1(6) . .
C51 C15 H15 119.9 . .
C16 C15 H15 119.9 . .
N4 C16 C15 122.0(7) . .
N4 C16 H16 119.0 . .
C15 C16 H16 119.0 . .
C16 N4 C17 117.0(5) . .
N5 C51 C15 118.9(5) . .
N5 C51 C14 113.6(4) . .
C15 C51 C14 127.4(5) . .
O5 Cl2 O5 159.4(3) . 3
O5 Cl2 O5 88.16(6) . 2
O5 Cl2 O5 88.16(6) 3 2
O5 Cl2 O5 88.16(6) . 4
O5 Cl2 O5 88.16(6) 3 4
O5 Cl2 O5 159.4(3) 2 4
O5 Cl2 O4 100.32(16) . .
O5 Cl2 O4 100.32(16) 3 .
O5 Cl2 O4 100.32(16) 2 .
O5 Cl2 O4 100.32(16) 4 .
N2 C9 N1 124.1(5) . .
N2 C9 S4 118.5(4) . .
N1 C9 S4 117.3(4) . .
C9 N2 C6 118.3(4) . .
C9 N2 Co1 125.6(3) . .
C6 N2 Co1 116.1(3) . .
C1 N3 C5 118.8(4) . .
C1 N3 Co1 127.7(3) . .
C5 N3 Co1 113.5(3) . .
N5 C17 N4 123.8(5) . .
N5 C17 S2 120.0(4) . .
N4 C17 S2 116.2(4) . .
C17 N5 C51 118.1(4) . .
C17 N5 Co1 125.3(4) . .
C51 N5 Co1 116.5(3) . .
C14 N6 C10 119.1(4) . .
C14 N6 Co1 112.4(3) . .
C10 N6 Co1 128.4(4) . .
O1 Cl1 O1 119.2 11 .
O1 Cl1 O2 113.9 11 .
O1 Cl1 O2 113.9 . .
O1 Cl1 O3 102.3 11 .
O1 Cl1 O3 102.3 . .
O2 Cl1 O3 101.9 . .
Cl2 O5 O5 45.92(3) . 4
Cl2 O5 O5 45.92(3) . 2
O5 O5 O5 90.0 4 2
S2 S1 Co1 101.44(10) . .
C17 S2 S1 102.4(2) . .
S4 S3 Co1 99.15(10) . .
C9 S4 S3 101.7(2) . .
O6 Cl3 O6 73.8 9_567 11_557
O6 Cl3 O6 106.2 9_567 3_565
O6 Cl3 O6 180.0 11_557 3_565
O6 Cl3 O6 180.0 9_567 .
O6 Cl3 O6 106.2 11_557 .
O6 Cl3 O6 73.8 3_565 .
O6 Cl3 O7 143.1 9_567 9_567
O6 Cl3 O7 143.1 11_557 9_567
O6 Cl3 O7 36.9 3_565 9_567
O6 Cl3 O7 36.9 . 9_567
O6 Cl3 O7 36.9 9_567 .
O6 Cl3 O7 36.9 11_557 .
O6 Cl3 O7 143.1 3_565 .
O6 Cl3 O7 143.1 . .
O7 Cl3 O7 180.0 9_567 .
O6 Cl3 O8 76.1 9_567 .
O6 Cl3 O8 103.9 11_557 .
O6 Cl3 O8 76.1 3_565 .
O6 Cl3 O8 103.9 . .
O7 Cl3 O8 90.0 9_567 .
O7 Cl3 O8 90.0 . .
O6 Cl3 O8 103.9 9_567 9_567
O6 Cl3 O8 76.1 11_557 9_567
O6 Cl3 O8 103.9 3_565 9_567
O6 Cl3 O8 76.1 . 9_567
O7 Cl3 O8 90.0 9_567 9_567
O7 Cl3 O8 90.0 . 9_567
O8 Cl3 O8 180.0 . 9_567
Cl3 O8 O6 51.7 . 9_567
Cl3 O8 O6 51.7 . 3_565
O6 O8 O6 80.5 9_567 3_565
O7 O6 Cl3 71.8 9_567 .
O7 O6 O6 18.7 9_567 3_565
Cl3 O6 O6 53.1 . 3_565
O7 O6 O8 93.2 9_567 9_567
Cl3 O6 O8 52.2 . 9_567
O6 O6 O8 80.7 3_565 9_567
O6 O7 O6 142.5 11_557 9_567
O6 O7 Cl3 71.3 11_557 .
O6 O7 Cl3 71.3 9_567 .

loop_
_geom_bond_atom_site_label_1
_geom_bond_atom_site_label_2
_geom_bond_distance
_geom_bond_site_symmetry_2
Co1 N2 1.900(4) .
Co1 N5 1.885(4) .
Co1 N3 1.991(4) .
Co1 N6 2.004(4) .
Co1 S1 2.228(2) .
Co1 S3 2.235(2) .
C1 N3 1.321(7) .
C1 C2 1.384(8) .
C1 H1 0.9300 .
C2 C3 1.339(8) .
C2 H2 0.9300 .
C3 C4 1.344(9) .
C3 H3 0.9300 .
C4 C5 1.400(7) .
C4 H4 0.9300 .
C5 N3 1.355(6) .
C5 C6 1.429(7) .
C6 N2 1.385(6) .
C6 C7 1.361(7) .
C7 C8 1.342(9) .
C7 H7 0.9300 .
C8 N1 1.324(8) .
C8 H8 0.9300 .
N1 C9 1.343(7) .
C10 N6 1.329(6) .
C10 C11 1.364(8) .
C10 H10 0.9300 .
C11 C12 1.360(9) .
C11 H11 0.9300 .
C12 C13 1.364(9) .
C12 H12 0.9300 .
C13 C14 1.388(8) .
C13 H13 0.9300 .
C14 N6 1.354(7) .
C14 C51 1.480(7) .
C15 C51 1.373(9) .
C15 C16 1.356(10) .
C15 H15 0.9300 .
C16 N4 1.337(10) .
C16 H16 0.9300 .
N4 C17 1.346(8) .
C51 N5 1.360(7) .
Cl2 O5 1.2907(13) .
Cl2 O5 1.2908(13) 3
Cl2 O5 1.2908(13) 2
Cl2 O5 1.2908(13) 4
Cl2 O4 1.373(4) .
C9 N2 1.332(7) .
C9 S4 1.737(6) .
C17 N5 1.365(6) .
C17 S2 1.700(6) .
Cl1 O1 1.2514 11
Cl1 O1 1.2514 .
Cl1 O2 1.3031 .
Cl1 O3 1.3827 .
O5 O5 1.7959 4
O5 O5 1.7959 2
S1 S2 2.040(3) .
S3 S4 2.057(3) .
Cl3 O6 1.4196 9_567
Cl3 O6 1.4196 11_557
Cl3 O6 1.4196 3_565
Cl3 O6 1.4197 .
Cl3 O7 1.4241 9_567
Cl3 O7 1.4241 .
Cl3 O8 1.4283 .
Cl3 O8 1.4284 9_567
O8 O6 1.7558 9_567
O8 O6 1.7558 3_565
O6 O7 0.9005 9_567
O6 O6 1.7056 3_565
O6 O8 1.7559 9_567
O7 O6 0.9005 11_557
O7 O6 0.9005 9_567

loop_
_geom_torsion_atom_site_label_1
_geom_torsion_atom_site_label_2
_geom_torsion_atom_site_label_3
_geom_torsion_atom_site_label_4
_geom_torsion
_geom_torsion_site_symmetry_1
_geom_torsion_site_symmetry_4
N3 C1 C2 C3 1.4(9) . .
C1 C2 C3 C4 -0.6(9) . .
C2 C3 C4 C5 0.1(9) . .
C3 C4 C5 N3 -0.5(8) . .
C3 C4 C5 C6 -178.3(5) . .
N3 C5 C6 N2 -0.7(6) . .
C4 C5 C6 N2 177.2(5) . .
N3 C5 C6 C7 -176.9(5) . .
C4 C5 C6 C7 1.0(8) . .
N2 C6 C7 C8 0.4(8) . .
C5 C6 C7 C8 176.4(5) . .
C6 C7 C8 N1 -2.8(9) . .
C7 C8 N1 C9 3.4(9) . .
N6 C10 C11 C12 -2.5(9) . .
C10 C11 C12 C13 -0.1(9) . .
C11 C12 C13 C14 3.4(10) . .
C12 C13 C14 N6 -4.1(9) . .
C12 C13 C14 C51 178.9(6) . .
C51 C15 C16 N4 0.5(12) . .
C15 C16 N4 C17 -1.4(11) . .
C16 C15 C51 N5 0.5(10) . .
C16 C15 C51 C14 179.1(6) . .
N6 C14 C51 N5 2.9(7) . .
C13 C14 C51 N5 180.0(5) . .
N6 C14 C51 C15 -175.8(6) . .
C13 C14 C51 C15 1.3(10) . .
C8 N1 C9 N2 -1.8(8) . .
C8 N1 C9 S4 -176.5(4) . .
N1 C9 N2 C6 -0.3(7) . .
S4 C9 N2 C6 174.3(3) . .
N1 C9 N2 Co1 179.4(4) . .
S4 C9 N2 Co1 -6.0(6) . .
C7 C6 N2 C9 1.0(6) . .
C5 C6 N2 C9 -175.6(4) . .
C7 C6 N2 Co1 -178.7(4) . .
C5 C6 N2 Co1 4.7(5) . .
N5 Co1 N2 C9 167(100) . .
N3 Co1 N2 C9 175.2(4) . .
N6 Co1 N2 C9 -98.3(4) . .
S1 Co1 N2 C9 84.4(4) . .
S3 Co1 N2 C9 -8.5(4) . .
N5 Co1 N2 C6 -14(23) . .
N3 Co1 N2 C6 -5.1(3) . .
N6 Co1 N2 C6 81.4(3) . .
S1 Co1 N2 C6 -95.9(3) . .
S3 Co1 N2 C6 171.2(3) . .
C2 C1 N3 C5 -1.7(7) . .
C2 C1 N3 Co1 -178.7(4) . .
C4 C5 N3 C1 1.3(7) . .
C6 C5 N3 C1 179.3(4) . .
C4 C5 N3 Co1 178.7(4) . .
C6 C5 N3 Co1 -3.3(5) . .
N2 Co1 N3 C1 -178.3(4) . .
N5 Co1 N3 C1 1.6(4) . .
N6 Co1 N3 C1 84.4(4) . .
S1 Co1 N3 C1 -89.1(4) . .
S3 Co1 N3 C1 155.1(7) . .
N2 Co1 N3 C5 4.6(3) . .
N5 Co1 N3 C5 -175.5(3) . .
N6 Co1 N3 C5 -92.7(3) . .
S1 Co1 N3 C5 93.8(3) . .
S3 Co1 N3 C5 -22.0(10) . .
C16 N4 C17 N5 1.4(9) . .
C16 N4 C17 S2 -178.5(5) . .
N4 C17 N5 C51 -0.4(8) . .
S2 C17 N5 C51 179.5(4) . .
N4 C17 N5 Co1 -177.2(4) . .
S2 C17 N5 Co1 2.7(6) . .
C15 C51 N5 C17 -0.6(8) . .
C14 C51 N5 C17 -179.3(4) . .
C15 C51 N5 Co1 176.5(5) . .
C14 C51 N5 Co1 -2.3(6) . .
N2 Co1 N5 C17 -87(23) . .
N3 Co1 N5 C17 -95.7(4) . .
N6 Co1 N5 C17 177.7(4) . .
S1 Co1 N5 C17 -4.9(4) . .
S3 Co1 N5 C17 88.0(4) . .
N2 Co1 N5 C51 96(22) . .
N3 Co1 N5 C51 87.5(4) . .
N6 Co1 N5 C51 0.9(4) . .
S1 Co1 N5 C51 178.3(4) . .
S3 Co1 N5 C51 -88.8(4) . .
C13 C14 N6 C10 1.6(7) . .
C51 C14 N6 C10 178.8(4) . .
C13 C14 N6 Co1 -179.4(4) . .
C51 C14 N6 Co1 -2.1(5) . .
C11 C10 N6 C14 1.8(7) . .
C11 C10 N6 Co1 -177.1(4) . .
N2 Co1 N6 C14 -178.8(3) . .
N5 Co1 N6 C14 0.8(3) . .
N3 Co1 N6 C14 -97.3(3) . .
S1 Co1 N6 C14 -22.2(12) . .
S3 Co1 N6 C14 90.5(3) . .
N2 Co1 N6 C10 0.2(4) . .
N5 Co1 N6 C10 179.7(4) . .
N3 Co1 N6 C10 81.6(4) . .
S1 Co1 N6 C10 156.7(8) . .
S3 Co1 N6 C10 -90.6(4) . .
O5 Cl2 O5 O5 -79.84(15) 3 4
O5 Cl2 O5 O5 -159.7(3) 2 4
O4 Cl2 O5 O5 100.15(15) . 4
O5 Cl2 O5 O5 79.85(15) 3 2
O5 Cl2 O5 O5 159.7(3) 4 2
O4 Cl2 O5 O5 -100.15(15) . 2
N2 Co1 S1 S2 -175.93(13) . .
N5 Co1 S1 S2 4.55(14) . .
N3 Co1 S1 S2 102.24(15) . .
N6 Co1 S1 S2 27.4(10) . .
S3 Co1 S1 S2 -85.20(11) . .
N5 C17 S2 S1 1.6(5) . .
N4 C17 S2 S1 -178.5(4) . .
Co1 S1 S2 C17 -4.1(2) . .
N2 Co1 S3 S4 15.63(13) . .
N5 Co1 S3 S4 -164.33(14) . .
N3 Co1 S3 S4 41.9(9) . .
N6 Co1 S3 S4 112.53(15) . .
S1 Co1 S3 S4 -73.75(10) . .
N2 C9 S4 S3 18.1(4) . .
N1 C9 S4 S3 -166.9(4) . .
Co1 S3 S4 C9 -19.59(19) . .
O6 Cl3 O8 O6 -69.1 11_557 9_567
O6 Cl3 O8 O6 110.9 3_565 9_567
O6 Cl3 O8 O6 180.0 . 9_567
O7 Cl3 O8 O6 145.4 9_567 9_567
O7 Cl3 O8 O6 -34.6 . 9_567
O8 Cl3 O8 O6 -124.6 9_567 9_567
O6 Cl3 O8 O6 -110.9 9_567 3_565
O6 Cl3 O8 O6 180.0 11_557 3_565
O6 Cl3 O8 O6 69.1 . 3_565
O7 Cl3 O8 O6 34.6 9_567 3_565
O7 Cl3 O8 O6 -145.4 . 3_565
O8 Cl3 O8 O6 124.6 9_567 3_565
O6 Cl3 O6 O7 -139.8 9_567 9_567
O6 Cl3 O6 O7 180.0 11_557 9_567
O6 Cl3 O6 O7 0.0 3_565 9_567
O7 Cl3 O6 O7 180.0 . 9_567
O8 Cl3 O6 O7 -70.8 . 9_567
O8 Cl3 O6 O7 109.2 9_567 9_567
O6 Cl3 O6 O6 -139.7 9_567 3_565
O6 Cl3 O6 O6 180.0 11_557 3_565
O7 Cl3 O6 O6 0.0 9_567 3_565
O7 Cl3 O6 O6 180.0 . 3_565
O8 Cl3 O6 O6 -70.8 . 3_565
O8 Cl3 O6 O6 109.2 9_567 3_565
O6 Cl3 O6 O8 111.1 9_567 9_567
O6 Cl3 O6 O8 70.8 11_557 9_567
O6 Cl3 O6 O8 -109.2 3_565 9_567
O7 Cl3 O6 O8 -109.2 9_567 9_567
O7 Cl3 O6 O8 70.8 . 9_567
O8 Cl3 O6 O8 180.0 . 9_567
O6 Cl3 O7 O6 180.0 9_567 11_557
O6 Cl3 O7 O6 180.0 3_565 11_557
O6 Cl3 O7 O6 0.0 . 11_557
O7 Cl3 O7 O6 -33.5 9_567 11_557
O8 Cl3 O7 O6 -113.5 . 11_557
O8 Cl3 O7 O6 66.5 9_567 11_557
O6 Cl3 O7 O6 180.0 11_557 9_567
O6 Cl3 O7 O6 0.0 3_565 9_567
O6 Cl3 O7 O6 180.0 . 9_567
O7 Cl3 O7 O6 146.5 9_567 9_567
O8 Cl3 O7 O6 66.5 . 9_567
O8 Cl3 O7 O6 -113.5 9_567 9_567

loop_
_platon_squeeze_void_nr
_platon_squeeze_void_average_x
_platon_squeeze_void_average_y
_platon_squeeze_void_average_z
_platon_squeeze_void_volume
_platon_squeeze_void_count_electrons
_platon_squeeze_void_content
1 0.000 0.000 0.000 760 228 ' '
2 0.000 0.000 0.500 379 129 ' '
3 0.500 0.500 0.000 379 129 ' '
4 0.500 0.500 0.500 760 228 ' '
